data_2240220
loop_
_publ_author_name
'Smith, Graham'

_publ_section_title
;
 Two-dimensional hydrogen-bonded polymers in the crystal structures of the
 ammonium salts of phenoxyacetic acid, (4-fluorophenoxy)acetic acid and
 (4-chloro-2-methylphenoxy)acetic acid
;
_journal_coeditor_code SU5018
_journal_issue 12
_journal_name_full 'Acta Crystallographica Section E'
_journal_page_first 528
_journal_page_last 532
_journal_paper_doi 10.1107/S160053681402488X
_journal_volume 70
_journal_year 2014
_chemical_formula_iupac 'N H4 +, C8 H7 O3 -'
_chemical_formula_moiety 'H4 N +, C8 H7 O3 -'
_chemical_formula_sum 'C8 H11 N O3'
_chemical_formula_weight 169.17
_chemical_name_common 'ammonium phenoxyacetate'
_chemical_name_systematic
;
Ammonium phenoxyacetate
;
_space_group_IT_number 14
_symmetry_cell_setting monoclinic
_symmetry_space_group_name_Hall '-P 2ybc'
_symmetry_space_group_name_H-M 'P 1 21/c 1'
_atom_sites_solution_hydrogens geom
_atom_sites_solution_primary direct
_atom_sites_solution_secondary difmap
_audit_creation_method SHELXL-97
_cell_angle_alpha 90.00
_cell_angle_beta 90.321(9)
_cell_angle_gamma 90.00
_cell_formula_units_Z 4
_cell_length_a 17.824(2)
_cell_length_b 7.1453(6)
_cell_length_c 6.7243(7)
_cell_measurement_reflns_used 1041
_cell_measurement_temperature 200.0(10)
_cell_measurement_theta_max 25.48
_cell_measurement_theta_min 3.44
_cell_volume 856.38(15)
_computing_cell_refinement
;
CrysAlis PRO (Agilent, 2013)
;
_computing_data_collection
;
CrysAlis PRO (Agilent, 2013)
;
_computing_data_reduction
;
CrysAlis PRO (Agilent, 2013)
;
_computing_molecular_graphics
;
PLATON (Spek, 2009)
;
_computing_publication_material
;
PLATON (Spek, 2009)
;
_computing_structure_refinement
;
SHELXL97 (Sheldrick, 2008) within WinGX (Farrugia, 2012)
;
_computing_structure_solution
;
SIR92 (Altomare <i>et al.</i>, 1993)
;
_diffrn_ambient_temperature 200.0(10)
_diffrn_detector_area_resol_mean 16.077
_diffrn_measured_fraction_theta_full 0.999
_diffrn_measured_fraction_theta_max 0.999
_diffrn_measurement_device_type 'Oxford Diffraction Gemini-S CCD-detector'
_diffrn_measurement_method '\w scans'
_diffrn_radiation_monochromator graphite
_diffrn_radiation_source 'Enhance (Mo) X-ray source'
_diffrn_radiation_type MoK\a
_diffrn_radiation_wavelength 0.71073
_diffrn_reflns_av_R_equivalents 0.0520
_diffrn_reflns_av_sigmaI/netI 0.0572
_diffrn_reflns_limit_h_max 21
_diffrn_reflns_limit_h_min -21
_diffrn_reflns_limit_k_max 8
_diffrn_reflns_limit_k_min -8
_diffrn_reflns_limit_l_max 8
_diffrn_reflns_limit_l_min -8
_diffrn_reflns_number 5450
_diffrn_reflns_theta_full 25.99
_diffrn_reflns_theta_max 25.99
_diffrn_reflns_theta_min 3.43
_diffrn_standards_number 0
_exptl_absorpt_coefficient_mu 0.101
_exptl_absorpt_correction_T_max 0.980
_exptl_absorpt_correction_T_min 0.920
_exptl_absorpt_correction_type multi-scan
_exptl_absorpt_process_details
;
(CrysAlis PRO; Agilent, 2013)
;
_exptl_crystal_colour colourless
_exptl_crystal_density_diffrn 1.312
_exptl_crystal_density_method 'not measured'
_exptl_crystal_description plate
_exptl_crystal_F_000 360
_exptl_crystal_size_max 0.35
_exptl_crystal_size_mid 0.25
_exptl_crystal_size_min 0.10
_refine_diff_density_max 0.290
_refine_diff_density_min -0.244
_refine_ls_extinction_method none
_refine_ls_goodness_of_fit_ref 1.095
_refine_ls_hydrogen_treatment constr
_refine_ls_matrix_type full
_refine_ls_number_parameters 109
_refine_ls_number_reflns 1686
_refine_ls_number_restraints 0
_refine_ls_restrained_S_all 1.095
_refine_ls_R_factor_all 0.0886
_refine_ls_R_factor_gt 0.0633
_refine_ls_shift/su_max 0.000
_refine_ls_shift/su_mean 0.000
_refine_ls_structure_factor_coef Fsqd
_refine_ls_weighting_details 'calc w=1/[\s^2^(Fo^2^)+(0.0706P)^2^+0.1562P] where P=(Fo^2^+2Fc^2^)/3'
_refine_ls_weighting_scheme calc
_refine_ls_wR_factor_gt 0.1467
_refine_ls_wR_factor_ref 0.1626
_reflns_number_gt 1218
_reflns_number_total 1686
_reflns_threshold_expression I>2\s(I)
_cod_data_source_file su5018sup1.cif
_cod_data_source_block I
_cod_original_sg_symbol_H-M 'P 21/c'
_cod_database_code 2240220
_cod_database_fobs_code 2240220

loop_
_symmetry_equiv_pos_as_xyz
'x, y, z'
'-x, y+1/2, -z+1/2'
'-x, -y, -z'
'x, -y+1/2, z+1/2'

loop_
_atom_site_aniso_label
_atom_site_aniso_U_11
_atom_site_aniso_U_22
_atom_site_aniso_U_33
_atom_site_aniso_U_12
_atom_site_aniso_U_13
_atom_site_aniso_U_23
O11 0.0366(11) 0.0331(10) 0.0373(10) -0.0020(7) 0.0004(8) -0.0089(7)
O13 0.0446(12) 0.0323(9) 0.0409(10) -0.0068(8) 0.0011(8) -0.0014(8)
O14 0.0571(13) 0.0391(11) 0.0370(10) -0.0059(9) 0.0093(9) -0.0052(8)
C1 0.0372(15) 0.0228(12) 0.0350(13) 0.0037(10) -0.0040(11) 0.0015(10)
C2 0.0495(17) 0.0276(13) 0.0348(14) 0.0010(11) -0.0030(11) -0.0032(10)
C3 0.057(2) 0.0359(14) 0.0380(15) 0.0056(13) 0.0059(13) -0.0035(11)
C4 0.0421(18) 0.0421(16) 0.0446(15) 0.0049(12) 0.0084(12) 0.0030(12)
C5 0.0405(17) 0.0339(14) 0.0468(16) -0.0016(11) -0.0018(12) -0.0002(11)
C6 0.0424(17) 0.0296(13) 0.0355(14) 0.0025(10) -0.0024(11) -0.0042(10)
C12 0.0410(16) 0.0279(12) 0.0299(13) 0.0008(10) -0.0024(11) -0.0049(10)
C13 0.0496(17) 0.0224(12) 0.0273(12) 0.0001(11) -0.0025(11) 0.0039(10)
N1 0.0434(14) 0.0305(11) 0.0325(11) -0.0006(9) -0.0014(9) -0.0023(9)

loop_
_atom_site_type_symbol
_atom_site_label
_atom_site_fract_x
_atom_site_fract_y
_atom_site_fract_z
_atom_site_U_iso_or_equiv
_atom_site_thermal_displace_type
_atom_site_calc_flag
_atom_site_refinement_flags
_atom_site_occupancy
O O11 0.71681(10) 0.4894(2) -0.0073(2) 0.0357(6) Uani d . 1.000
O O13 0.58441(10) 0.4403(2) 0.1635(3) 0.0393(6) Uani d . 1.000
O O14 0.60999(11) 0.6471(2) 0.4025(3) 0.0444(7) Uani d . 1.000
C C1 0.78672(14) 0.4998(3) -0.0880(4) 0.0317(8) Uani d . 1.000
C C2 0.79737(16) 0.4028(3) -0.2662(4) 0.0373(9) Uani d . 1.000
C C3 0.86706(17) 0.3999(4) -0.3531(4) 0.0436(10) Uani d . 1.000
C C4 0.92709(16) 0.4938(4) -0.2672(4) 0.0429(9) Uani d . 1.000
C C5 0.91570(16) 0.5934(3) -0.0933(4) 0.0404(9) Uani d . 1.000
C C6 0.84634(14) 0.5982(3) -0.0039(4) 0.0358(9) Uani d . 1.000
C C12 0.70534(14) 0.5849(3) 0.1764(3) 0.0329(8) Uani d . 1.000
C C13 0.62684(15) 0.5544(3) 0.2524(3) 0.0331(8) Uani d . 1.000
N N1 0.43517(12) 0.5486(3) 0.2601(3) 0.0355(7) Uani d . 1.000
H H2 0.75650 0.33900 -0.32710 0.0450 Uiso c R 1.000
H H3 0.87410 0.33280 -0.47350 0.0530 Uiso c R 1.000
H H4 0.97530 0.48990 -0.32670 0.0520 Uiso c R 1.000
H H5 0.95640 0.65960 -0.03470 0.0480 Uiso c R 1.000
H H6 0.83930 0.66830 0.11460 0.0430 Uiso c R 1.000
H H121 0.71410 0.72050 0.15720 0.0390 Uiso c R 1.000
H H122 0.74200 0.53900 0.27630 0.0390 Uiso c R 1.000
H H11 0.48820 0.53280 0.24260 0.0430 Uiso d R 1.000
H H12 0.43220 0.66300 0.29220 0.0430 Uiso d R 1.000
H H13 0.40580 0.52630 0.15370 0.0430 Uiso d R 1.000
H H14 0.42230 0.48720 0.36110 0.0430 Uiso d R 1.000

loop_
_atom_type_symbol
_atom_type_description
_atom_type_scat_dispersion_real
_atom_type_scat_dispersion_imag
_atom_type_scat_source
C C 0.0033 0.0016 'International Tables Vol C Tables 4.2.6.8 and 6.1.1.4'
H H 0.0000 0.0000 'International Tables Vol C Tables 4.2.6.8 and 6.1.1.4'
N N 0.0061 0.0033 'International Tables Vol C Tables 4.2.6.8 and 6.1.1.4'
O O 0.0106 0.0060 'International Tables Vol C Tables 4.2.6.8 and 6.1.1.4'

loop_
_geom_angle_atom_site_label_1
_geom_angle_atom_site_label_2
_geom_angle_atom_site_label_3
_geom_angle
_geom_angle_publ_flag
C1 O11 C12 117.00(18) no
H12 N1 H14 106.00 no
H13 N1 H14 113.00 no
H11 N1 H12 102.00 no
H11 N1 H13 117.00 no
H11 N1 H14 108.00 no
H12 N1 H13 110.00 no
O11 C1 C6 124.3(2) no
C2 C1 C6 119.5(2) no
O11 C1 C2 116.3(2) no
C1 C2 C3 119.9(2) no
C2 C3 C4 120.8(3) no
C3 C4 C5 119.0(3) no
C4 C5 C6 121.2(2) no
C1 C6 C5 119.7(2) no
O11 C12 C13 111.22(18) no
O14 C13 C12 115.2(2) no
O13 C13 O14 125.6(2) no
O13 C13 C12 119.21(19) no
C3 C2 H2 120.00 no
C1 C2 H2 120.00 no
C2 C3 H3 120.00 no
C4 C3 H3 120.00 no
C5 C4 H4 121.00 no
C3 C4 H4 121.00 no
C6 C5 H5 119.00 no
C4 C5 H5 119.00 no
C1 C6 H6 120.00 no
C5 C6 H6 120.00 no
H121 C12 H122 108.00 no
O11 C12 H121 109.00 no
O11 C12 H122 109.00 no
C13 C12 H121 109.00 no
C13 C12 H122 109.00 no

loop_
_geom_bond_atom_site_label_1
_geom_bond_atom_site_label_2
_geom_bond_distance
_geom_bond_publ_flag
O11 C1 1.364(3) no
O11 C12 1.427(2) no
O13 C13 1.261(3) no
O14 C13 1.245(3) no
N1 H12 0.8500 no
N1 H13 0.9000 no
N1 H14 0.8400 no
N1 H11 0.9600 no
C1 C6 1.392(3) no
C1 C2 1.398(4) no
C2 C3 1.376(4) no
C3 C4 1.386(4) no
C4 C5 1.385(4) no
C5 C6 1.378(4) no
C12 C13 1.508(4) no
C2 H2 0.9500 no
C3 H3 0.9500 no
C4 H4 0.9500 no
C5 H5 0.9500 no
C6 H6 0.9500 no
C12 H121 0.9900 no
C12 H122 0.9900 no

loop_
_geom_hbond_atom_site_label_D
_geom_hbond_atom_site_label_H
_geom_hbond_atom_site_label_A
_geom_hbond_site_symmetry_A
_geom_hbond_distance_DH
_geom_hbond_distance_HA
_geom_hbond_distance_DA
_geom_hbond_angle_DHA
_geom_hbond_publ_flag
N1 H11 O13 . 0.96 1.92 2.849(3) 163 yes
N1 H11 O14 . 0.96 2.55 3.330(3) 138 yes
N1 H12 O13 2_655 0.85 2.03 2.867(3) 172 yes
N1 H13 O11 3_665 0.90 2.39 3.202(3) 150 yes
N1 H13 O13 3_665 0.90 2.15 2.869(3) 136 yes
N1 H14 O14 3_666 0.84 1.95 2.788(3) 178 yes

loop_
_geom_torsion_atom_site_label_1
_geom_torsion_atom_site_label_2
_geom_torsion_atom_site_label_3
_geom_torsion_atom_site_label_4
_geom_torsion
_geom_torsion_publ_flag
C12 O11 C1 C2 178.93(19) no
C12 O11 C1 C6 -0.7(3) no
C1 O11 C12 C13 -177.48(18) no
O11 C1 C2 C3 -177.4(2) no
C6 C1 C2 C3 2.3(4) no
O11 C1 C6 C5 177.3(2) no
C2 C1 C6 C5 -2.3(3) no
C1 C2 C3 C4 -0.7(4) no
C2 C3 C4 C5 -0.9(4) no
C3 C4 C5 C6 0.9(4) no
C4 C5 C6 C1 0.7(4) no
O11 C12 C13 O13 6.7(3) no
O11 C12 C13 O14 -173.58(18) no
